data_4127649
loop_
_publ_author_name
'Shi, Yongjia'
'Gao, Qian'
'Xu, Senmiao'

_publ_section_title
;
 Chiral Bidentate Boryl Ligand Enabled Iridium-Catalyzed Enantioselective
 C(sp<sup>3</sup>)-H Borylation of Cyclopropanes.
;
_journal_issue 27
_journal_name_full 'Journal of the American Chemical Society'
_journal_page_first 10599
_journal_page_last 10604
_journal_paper_doi 10.1021/jacs.9b04549
_journal_volume 141
_journal_year 2019
_chemical_absolute_configuration ad
_chemical_formula_sum 'C20 H29 B Br N O3'
_chemical_formula_weight 422.15
_space_group_crystal_system monoclinic
_space_group_IT_number 4
_space_group_name_Hall 'P 2yb'
_space_group_name_H-M_alt 'P 1 21 1'
_symmetry_space_group_name_Hall 'P 2yb'
_symmetry_space_group_name_H-M 'P 1 21 1'
_atom_sites_solution_hydrogens geom
_audit_creation_method SHELXL-2013
_cell_angle_alpha 90
_cell_angle_beta 90.7240(10)
_cell_angle_gamma 90
_cell_formula_units_Z 4
_cell_length_a 10.6867(4)
_cell_length_b 6.8041(3)
_cell_length_c 28.1524(11)
_cell_measurement_reflns_used 9761
_cell_measurement_temperature 120(2)
_cell_measurement_theta_max 68.46
_cell_measurement_theta_min 4.14
_cell_volume 2046.89(14)
_computing_cell_refinement 'Bruker SAINT'
_computing_data_collection 'Bruker APEX2'
_computing_data_reduction 'Bruker SAINT'
_computing_molecular_graphics 'Bruker SHELXTL'
_computing_publication_material 'Bruker SHELXTL'
_computing_structure_refinement 'SHELXL-2013 (Sheldrick, 2013)'
_computing_structure_solution 'SHELXS-97 (Sheldrick 2008)'
_diffrn_ambient_temperature 120(2)
_diffrn_measured_fraction_theta_full 0.976
_diffrn_measured_fraction_theta_max 0.970
_diffrn_measurement_device_type 'Bruker APEX-II CCD'
_diffrn_measurement_method '\f and \w scans'
_diffrn_radiation_type CuK\a
_diffrn_radiation_wavelength 1.54178
_diffrn_reflns_av_R_equivalents 0.0434
_diffrn_reflns_av_unetI/netI 0.0456
_diffrn_reflns_Laue_measured_fraction_full 0.976
_diffrn_reflns_Laue_measured_fraction_max 0.970
_diffrn_reflns_limit_h_max 12
_diffrn_reflns_limit_h_min -12
_diffrn_reflns_limit_k_max 8
_diffrn_reflns_limit_k_min -8
_diffrn_reflns_limit_l_max 30
_diffrn_reflns_limit_l_min -34
_diffrn_reflns_number 25028
_diffrn_reflns_point_group_measured_fraction_full 0.980
_diffrn_reflns_point_group_measured_fraction_max 0.973
_diffrn_reflns_theta_full 67.679
_diffrn_reflns_theta_max 68.735
_diffrn_reflns_theta_min 4.137
_exptl_absorpt_coefficient_mu 2.881
_exptl_absorpt_correction_type none
_exptl_crystal_colour colourless
_exptl_crystal_density_diffrn 1.370
_exptl_crystal_description block
_exptl_crystal_F_000 880
_exptl_crystal_size_max 0.30
_exptl_crystal_size_mid 0.20
_exptl_crystal_size_min 0.20
_refine_diff_density_max 1.156
_refine_diff_density_min -0.431
_refine_diff_density_rms 0.072
_refine_ls_abs_structure_details
;
 Refined as an inversion twin.
;
_refine_ls_abs_structure_Flack 0.11(2)
_refine_ls_extinction_method none
_refine_ls_goodness_of_fit_ref 1.091
_refine_ls_hydrogen_treatment constr
_refine_ls_matrix_type full
_refine_ls_number_parameters 482
_refine_ls_number_reflns 7205
_refine_ls_number_restraints 2
_refine_ls_restrained_S_all 1.091
_refine_ls_R_factor_all 0.0413
_refine_ls_R_factor_gt 0.0412
_refine_ls_shift/su_max 0.009
_refine_ls_shift/su_mean 0.000
_refine_ls_structure_factor_coef Fsqd
_refine_ls_weighting_details
;
 w=1/[\s^2^(Fo^2^)+(0.0328P)^2^+3.3017P]
 where P=(Fo^2^+2Fc^2^)/3
;
_refine_ls_weighting_scheme calc
_refine_ls_wR_factor_gt 0.1040
_refine_ls_wR_factor_ref 0.1041
_reflns_Friedel_coverage 0.839
_reflns_Friedel_fraction_full 0.984
_reflns_Friedel_fraction_max 0.976
_reflns_number_gt 7183
_reflns_number_total 7205
_reflns_threshold_expression 'I > 2\s(I)'
_cod_data_source_file ja9b04549_si_002.cif
_cod_data_source_block cu_20181231b_0m_a
_cod_original_formula_sum 'C20 H29 B1 Br1 N1 O3'
_cod_database_code 4127649
_shelx_space_group_comment
;
The symmetry employed for this shelxl refinement is uniquely defined
by the following loop, which should always be used as a source of
symmetry information in preference to the above space-group names.
They are only intended as comments.
;
_shelxl_version_number 2013-2

loop_
_space_group_symop_operation_xyz
'x, y, z'
'-x, y+1/2, -z'

loop_
_atom_site_label
_atom_site_type_symbol
_atom_site_fract_x
_atom_site_fract_y
_atom_site_fract_z
_atom_site_U_iso_or_equiv
_atom_site_adp_type
_atom_site_occupancy
_atom_site_site_symmetry_order
_atom_site_calc_flag
_atom_site_refinement_flags_posn
_atom_site_refinement_flags_adp
Br1 Br 0.28390(5) 0.37009(9) -0.59301(2) 0.03165(16) Uani 1 1 d . .
O1 O 0.5300(3) 0.3922(6) -0.32590(12) 0.0231(7) Uani 1 1 d . .
N1 N 0.0972(3) 0.3614(6) -0.41105(13) 0.0162(7) Uani 1 1 d . .
C1 C 0.2898(4) 0.5035(8) -0.49768(17) 0.0193(9) Uani 1 1 d . .
H1 H 0.2601 0.3780 -0.4912 0.023 Uiso 1 1 calc R U
B1 B 0.4162(5) 0.4796(8) -0.33245(19) 0.0170(10) Uani 1 1 d . .
Br2 Br -0.20521(6) 0.61589(10) 0.09957(2) 0.03822(18) Uani 1 1 d . .
O2 O 0.3345(3) 0.4430(5) -0.29667(12) 0.0225(8) Uani 1 1 d . .
N2 N -0.4041(4) 0.6451(6) -0.08609(14) 0.0186(8) Uani 1 1 d . .
C2 C 0.3162(4) 0.5580(7) -0.54374(17) 0.0201(10) Uani 1 1 d . .
B2 B -0.0929(5) 0.5199(8) -0.16480(18) 0.0163(10) Uani 1 1 d . .
O3 O 0.2878(3) 0.2332(5) -0.39595(13) 0.0205(7) Uani 1 1 d . .
C3 C 0.3639(5) 0.7396(8) -0.55532(18) 0.0241(10) Uani 1 1 d . .
H3 H 0.3815 0.7725 -0.5866 0.029 Uiso 1 1 calc R U
O4 O 0.0229(3) 0.5623(7) -0.17962(15) 0.0426(12) Uani 1 1 d . .
C4 C 0.3848(4) 0.8727(9) -0.51821(18) 0.0261(10) Uani 1 1 d . .
H4 H 0.4186 0.9956 -0.5247 0.031 Uiso 1 1 calc R U
O5 O -0.1834(3) 0.5971(7) -0.19361(13) 0.0352(10) Uani 1 1 d . .
C5 C 0.3560(4) 0.8240(7) -0.47185(17) 0.0193(10) Uani 1 1 d . .
H5 H 0.3686 0.9156 -0.4478 0.023 Uiso 1 1 calc R U
O6 O -0.2124(3) 0.7777(5) -0.09459(14) 0.0236(8) Uani 1 1 d . .
C6 C 0.3081(4) 0.6383(7) -0.46090(16) 0.0169(9) Uani 1 1 d . .
C7 C 0.2828(4) 0.5772(6) -0.41068(17) 0.0142(9) Uani 1 1 d . .
C8 C 0.2226(4) 0.3779(9) -0.40491(14) 0.0139(8) Uani 1 1 d . .
C9 C 0.0411(4) 0.1670(7) -0.40575(17) 0.0185(10) Uani 1 1 d . .
H9A H 0.0936 0.0707 -0.4212 0.022 Uiso 1 1 calc R U
H9AB H -0.0399 0.1659 -0.4217 0.022 Uiso 1 1 calc R U
C10 C 0.0241(5) 0.1069(8) -0.35411(17) 0.0278(11) Uani 1 1 d . .
H10A H -0.0017 -0.0281 -0.3527 0.042 Uiso 1 1 calc R U
H10B H -0.0385 0.1884 -0.3399 0.042 Uiso 1 1 calc R U
H10C H 0.1019 0.1225 -0.3371 0.042 Uiso 1 1 calc R U
C11 C 0.0118(4) 0.5244(7) -0.42180(18) 0.0207(10) Uani 1 1 d . .
H11A H 0.0567 0.6475 -0.4183 0.025 Uiso 1 1 calc R U
H11B H -0.0555 0.5240 -0.3990 0.025 Uiso 1 1 calc R U
C12 C -0.0438(5) 0.5127(9) -0.47154(19) 0.0280(11) Uani 1 1 d . .
H12A H 0.0219 0.5228 -0.4944 0.042 Uiso 1 1 calc R U
H12B H -0.1022 0.6184 -0.4762 0.042 Uiso 1 1 calc R U
H12C H -0.0863 0.3894 -0.4755 0.042 Uiso 1 1 calc R U
C13 C 0.2622(5) 0.7326(7) -0.37348(17) 0.0192(9) Uani 1 1 d . .
H13A H 0.2613 0.8686 -0.3838 0.023 Uiso 1 1 calc R U
H13B H 0.2046 0.7024 -0.3481 0.023 Uiso 1 1 calc R U
C14 C 0.3852(4) 0.6266(7) -0.37349(15) 0.0166(8) Uani 1 1 d . .
H14 H 0.4563 0.7024 -0.3853 0.020 Uiso 1 1 calc R U
C15 C 0.4044(5) 0.3376(9) -0.25958(18) 0.0277(12) Uani 1 1 d . .
C16 C 0.5156(5) 0.2496(7) -0.28715(18) 0.0234(10) Uani 1 1 d . .
C17 C 0.6364(5) 0.2377(9) -0.2596(2) 0.0286(11) Uani 1 1 d . .
H17A H 0.7015 0.1917 -0.2800 0.043 Uiso 1 1 calc R U
H17B H 0.6271 0.1481 -0.2335 0.043 Uiso 1 1 calc R U
H17C H 0.6579 0.3656 -0.2476 0.043 Uiso 1 1 calc R U
C18 C 0.4825(7) 0.0533(8) -0.3094(2) 0.0393(15) Uani 1 1 d . .
H18A H 0.4043 0.0645 -0.3264 0.059 Uiso 1 1 calc R U
H18B H 0.4752 -0.0443 -0.2850 0.059 Uiso 1 1 calc R U
H18C H 0.5470 0.0154 -0.3310 0.059 Uiso 1 1 calc R U
C19 C 0.3166(6) 0.1925(11) -0.2367(2) 0.0437(17) Uani 1 1 d . .
H19A H 0.2811 0.1082 -0.2607 0.066 Uiso 1 1 calc R U
H19B H 0.2508 0.2625 -0.2211 0.066 Uiso 1 1 calc R U
H19C H 0.3620 0.1148 -0.2139 0.066 Uiso 1 1 calc R U
C20 C 0.4468(7) 0.4915(11) -0.2229(2) 0.0435(16) Uani 1 1 d . .
H20A H 0.5069 0.5779 -0.2370 0.065 Uiso 1 1 calc R U
H20B H 0.4843 0.4266 -0.1960 0.065 Uiso 1 1 calc R U
H20C H 0.3758 0.5663 -0.2128 0.065 Uiso 1 1 calc R U
C21 C -0.2069(4) 0.4946(8) 0.00301(16) 0.0182(9) Uani 1 1 d . .
H21 H -0.2371 0.6209 -0.0025 0.022 Uiso 1 1 calc R U
C22 C -0.1781(5) 0.4337(8) 0.04883(18) 0.0251(11) Uani 1 1 d . .
C23 C -0.1319(5) 0.2489(10) 0.0590(2) 0.0310(12) Uani 1 1 d . .
H23 H -0.1132 0.2114 0.0900 0.037 Uiso 1 1 calc R U
C24 C -0.1142(4) 0.1218(9) 0.02154(18) 0.0276(11) Uani 1 1 d . .
H24 H -0.0818 -0.0028 0.0275 0.033 Uiso 1 1 calc R U
C25 C -0.1436(4) 0.1758(7) -0.02499(19) 0.0215(10) Uani 1 1 d . .
H25 H -0.1325 0.0865 -0.0496 0.026 Uiso 1 1 calc R U
C26 C -0.1901(4) 0.3647(8) -0.03488(15) 0.0177(8) Uani 1 1 d . .
C27 C -0.2187(4) 0.4286(7) -0.08510(18) 0.0172(10) Uani 1 1 d . .
C28 C -0.2782(4) 0.6308(8) -0.08912(15) 0.0159(9) Uani 1 1 d . .
C29 C -0.4907(5) 0.4821(8) -0.07759(19) 0.0236(10) Uani 1 1 d . .
H29A H -0.4463 0.3589 -0.0814 0.028 Uiso 1 1 calc R U
H29B H -0.5573 0.4861 -0.1013 0.028 Uiso 1 1 calc R U
C30 C -0.5480(5) 0.4874(9) -0.0287(2) 0.0308(12) Uani 1 1 d . .
H30A H -0.5925 0.6087 -0.0247 0.046 Uiso 1 1 calc R U
H30B H -0.4829 0.4777 -0.0050 0.046 Uiso 1 1 calc R U
H30C H -0.6048 0.3792 -0.0254 0.046 Uiso 1 1 calc R U
C31 C -0.4591(4) 0.8424(7) -0.09156(17) 0.0215(10) Uani 1 1 d . .
H31A H -0.4051 0.9380 -0.0761 0.026 Uiso 1 1 calc R U
H31B H -0.5396 0.8458 -0.0760 0.026 Uiso 1 1 calc R U
C32 C -0.4766(5) 0.8987(8) -0.14362(19) 0.0281(11) Uani 1 1 d . .
H32A H -0.3991 0.8812 -0.1600 0.042 Uiso 1 1 calc R U
H32B H -0.5020 1.0338 -0.1458 0.042 Uiso 1 1 calc R U
H32C H -0.5398 0.8166 -0.1579 0.042 Uiso 1 1 calc R U
C33 C -0.2457(5) 0.2765(7) -0.12217(17) 0.0190(9) Uani 1 1 d . .
H33A H -0.3053 0.3098 -0.1472 0.023 Uiso 1 1 calc R U
H33B H -0.2475 0.1401 -0.1122 0.023 Uiso 1 1 calc R U
C34 C -0.1198(4) 0.3797(7) -0.12230(15) 0.0174(8) Uani 1 1 d . .
H34 H -0.0485 0.3015 -0.1109 0.021 Uiso 1 1 calc R U
C35 C 0.0084(6) 0.6467(11) -0.2278(2) 0.0390(13) Uani 1 1 d . U
C36 C -0.1207(6) 0.7385(11) -0.2244(2) 0.0426(16) Uani 1 1 d . .
C37 C -0.1129(9) 0.9418(9) -0.1981(3) 0.0495(18) Uani 1 1 d . .
H37A H -0.0919 1.0428 -0.2204 0.074 Uiso 1 1 calc R U
H37B H -0.0497 0.9356 -0.1736 0.074 Uiso 1 1 calc R U
H37C H -0.1923 0.9711 -0.1842 0.074 Uiso 1 1 calc R U
C38 C -0.1968(5) 0.7611(8) -0.26858(19) 0.0282(11) Uani 1 1 d . .
H38A H -0.1592 0.8584 -0.2886 0.042 Uiso 1 1 calc R U
H38B H -0.2800 0.8018 -0.2606 0.042 Uiso 1 1 calc R U
H38C H -0.2004 0.6378 -0.2851 0.042 Uiso 1 1 calc R U
C39 C 0.1184(5) 0.7849(8) -0.2352(2) 0.0292(12) Uani 1 1 d . .
H39A H 0.1922 0.7095 -0.2416 0.044 Uiso 1 1 calc R U
H39B H 0.1317 0.8626 -0.2072 0.044 Uiso 1 1 calc R U
H39C H 0.1006 0.8699 -0.2617 0.044 Uiso 1 1 calc R U
C40 C 0.0043(9) 0.4850(11) -0.2664(3) 0.057(2) Uani 1 1 d . U
H40A H 0.0132 0.5441 -0.2971 0.086 Uiso 1 1 calc R U
H40B H -0.0743 0.4170 -0.2651 0.086 Uiso 1 1 calc R U
H40C H 0.0714 0.3936 -0.2609 0.086 Uiso 1 1 calc R U

loop_
_atom_site_aniso_label
_atom_site_aniso_U_11
_atom_site_aniso_U_22
_atom_site_aniso_U_33
_atom_site_aniso_U_23
_atom_site_aniso_U_13
_atom_site_aniso_U_12
Br1 0.0315(3) 0.0437(3) 0.0198(3) -0.0061(2) 0.00213(18) 0.0013(3)
O1 0.0203(15) 0.0272(18) 0.0218(16) 0.0091(15) -0.0019(12) 0.0027(15)
N1 0.0165(17) 0.0142(17) 0.0177(17) 0.0049(17) -0.0020(13) -0.0022(17)
C1 0.016(2) 0.019(2) 0.023(3) -0.001(2) 0.0005(18) 0.0018(18)
B1 0.019(2) 0.015(2) 0.017(3) -0.003(2) -0.0024(19) -0.001(2)
Br2 0.0366(3) 0.0571(4) 0.0210(3) -0.0100(3) 0.0028(2) -0.0111(3)
O2 0.0199(16) 0.0304(19) 0.0173(17) 0.0068(14) 0.0018(13) 0.0058(14)
N2 0.0206(19) 0.0152(19) 0.0202(19) 0.0026(16) 0.0018(14) 0.0004(16)
C2 0.017(2) 0.028(3) 0.015(2) -0.0032(18) -0.0007(17) 0.0034(18)
B2 0.019(2) 0.014(2) 0.015(2) -0.001(2) 0.0018(19) 0.000(2)
O3 0.0222(18) 0.0130(16) 0.0262(19) 0.0031(14) -0.0034(14) -0.0002(14)
C3 0.019(2) 0.035(3) 0.018(2) 0.011(2) 0.0040(18) 0.001(2)
O4 0.0165(17) 0.070(3) 0.042(2) 0.038(2) 0.0037(15) -0.0003(18)
C4 0.026(2) 0.023(2) 0.030(3) 0.011(2) 0.0017(19) -0.001(2)
O5 0.0242(18) 0.053(3) 0.0286(19) 0.025(2) -0.0049(14) -0.0123(19)
C5 0.018(2) 0.018(2) 0.022(2) 0.0056(17) -0.0022(17) -0.0013(17)
O6 0.0226(18) 0.0141(16) 0.034(2) 0.0018(14) 0.0041(15) -0.0020(13)
C6 0.0124(19) 0.019(2) 0.019(2) 0.005(2) -0.0033(15) 0.0007(18)
C7 0.015(2) 0.008(2) 0.019(2) 0.0030(17) -0.0022(16) 0.0017(16)
C8 0.020(2) 0.012(2) 0.0093(18) -0.0005(17) -0.0004(14) 0.0012(19)
C9 0.019(2) 0.018(2) 0.019(2) 0.0024(18) -0.0012(17) -0.0076(18)
C10 0.033(3) 0.025(3) 0.026(3) 0.002(2) 0.007(2) -0.010(2)
C11 0.017(2) 0.017(2) 0.028(3) 0.001(2) -0.0023(19) 0.0051(18)
C12 0.024(2) 0.035(3) 0.025(3) 0.004(2) -0.004(2) 0.010(2)
C13 0.025(2) 0.012(2) 0.021(2) -0.0004(18) -0.0012(18) 0.0030(19)
C14 0.019(2) 0.013(2) 0.018(2) 0.0004(19) -0.0028(16) -0.0022(19)
C15 0.026(2) 0.038(3) 0.019(2) 0.010(2) -0.0017(19) 0.002(2)
C16 0.029(3) 0.019(2) 0.023(3) 0.003(2) -0.006(2) -0.001(2)
C17 0.029(3) 0.027(3) 0.029(3) 0.008(2) -0.007(2) 0.005(2)
C18 0.063(4) 0.021(3) 0.034(3) 0.000(2) -0.012(3) 0.002(3)
C19 0.033(3) 0.065(4) 0.034(3) 0.026(3) -0.002(2) -0.005(3)
C20 0.056(4) 0.050(4) 0.024(3) -0.008(3) -0.011(3) 0.020(3)
C21 0.015(2) 0.022(2) 0.017(2) 0.0002(19) 0.0041(17) -0.0021(19)
C22 0.022(2) 0.036(3) 0.018(2) -0.002(2) 0.0031(19) -0.006(2)
C23 0.024(3) 0.046(3) 0.023(3) 0.011(2) -0.003(2) -0.002(2)
C24 0.023(2) 0.028(3) 0.032(3) 0.012(2) -0.0009(19) 0.005(2)
C25 0.018(2) 0.020(2) 0.027(3) 0.0043(19) 0.0025(18) -0.0010(18)
C26 0.0146(19) 0.019(2) 0.020(2) 0.003(2) 0.0021(15) -0.002(2)
C27 0.018(2) 0.016(2) 0.017(2) -0.0004(17) 0.0009(18) 0.0004(17)
C28 0.020(2) 0.013(2) 0.015(2) 0.000(2) 0.0033(16) 0.0011(19)
C29 0.020(2) 0.025(3) 0.026(3) 0.005(2) 0.0051(19) -0.003(2)
C30 0.025(3) 0.036(3) 0.032(3) 0.006(2) 0.007(2) -0.004(2)
C31 0.020(2) 0.019(2) 0.026(2) 0.000(2) 0.0022(18) 0.005(2)
C32 0.033(3) 0.025(3) 0.026(3) 0.005(2) -0.004(2) 0.005(2)
C33 0.024(2) 0.012(2) 0.021(2) 0.0006(18) 0.0025(18) -0.0016(18)
C34 0.020(2) 0.015(2) 0.017(2) 0.002(2) 0.0040(16) 0.005(2)
C35 0.035(3) 0.045(3) 0.037(3) 0.009(2) 0.002(2) -0.001(3)
C36 0.032(3) 0.057(4) 0.038(3) 0.021(3) -0.005(3) -0.012(3)
C37 0.082(5) 0.029(3) 0.039(4) 0.002(3) 0.013(4) 0.007(3)
C38 0.029(3) 0.029(3) 0.027(3) 0.011(2) 0.001(2) -0.001(2)
C39 0.029(3) 0.030(3) 0.029(3) 0.008(2) 0.005(2) -0.004(2)
C40 0.093(6) 0.038(3) 0.042(4) 0.010(2) 0.034(4) 0.010(4)

loop_
_atom_type_symbol
_atom_type_description
_atom_type_scat_dispersion_real
_atom_type_scat_dispersion_imag
_atom_type_scat_source
C C 0.0181 0.0091 'International Tables Vol C Tables 4.2.6.8 and 6.1.1.4'
H H 0.0000 0.0000 'International Tables Vol C Tables 4.2.6.8 and 6.1.1.4'
B B 0.0090 0.0039 'International Tables Vol C Tables 4.2.6.8 and 6.1.1.4'
Br Br -0.6763 1.2805 'International Tables Vol C Tables 4.2.6.8 and 6.1.1.4'
N N 0.0311 0.0180 'International Tables Vol C Tables 4.2.6.8 and 6.1.1.4'
O O 0.0492 0.0322 'International Tables Vol C Tables 4.2.6.8 and 6.1.1.4'

loop_
_geom_angle_atom_site_label_1
_geom_angle_atom_site_label_2
_geom_angle_atom_site_label_3
_geom_angle
B1 O1 C16 106.7(4)
C8 N1 C9 118.0(4)
C8 N1 C11 125.2(4)
C9 N1 C11 116.8(4)
C2 C1 C6 119.5(5)
C2 C1 H1 120.3
C6 C1 H1 120.3
O2 B1 O1 113.5(4)
O2 B1 C14 122.2(4)
O1 B1 C14 124.0(4)
B1 O2 C15 106.9(4)
C28 N2 C29 125.9(4)
C28 N2 C31 117.0(4)
C29 N2 C31 117.1(4)
C3 C2 C1 122.9(5)
C3 C2 Br1 119.4(4)
C1 C2 Br1 117.6(4)
O4 B2 O5 112.5(4)
O4 B2 C34 123.3(4)
O5 B2 C34 123.9(4)
C2 C3 C4 117.4(4)
C2 C3 H3 121.3
C4 C3 H3 121.3
B2 O4 C35 106.4(4)
C5 C4 C3 120.9(5)
C5 C4 H4 119.5
C3 C4 H4 119.5
B2 O5 C36 106.2(4)
C4 C5 C6 120.7(5)
C4 C5 H5 119.7
C6 C5 H5 119.7
C1 C6 C5 118.6(4)
C1 C6 C7 119.5(4)
C5 C6 C7 121.9(4)
C6 C7 C13 119.3(4)
C6 C7 C8 115.6(4)
C13 C7 C8 119.3(4)
C6 C7 C14 116.4(4)
C13 C7 C14 58.9(3)
C8 C7 C14 115.0(4)
O3 C8 N1 121.1(5)
O3 C8 C7 120.0(4)
N1 C8 C7 118.9(5)
N1 C9 C10 113.2(4)
N1 C9 H9A 108.9
C10 C9 H9A 108.9
N1 C9 H9AB 108.9
C10 C9 H9AB 108.9
H9A C9 H9AB 107.7
C9 C10 H10A 109.5
C9 C10 H10B 109.5
H10A C10 H10B 109.5
C9 C10 H10C 109.5
H10A C10 H10C 109.5
H10B C10 H10C 109.5
N1 C11 C12 112.7(4)
N1 C11 H11A 109.0
C12 C11 H11A 109.0
N1 C11 H11B 109.0
C12 C11 H11B 109.0
H11A C11 H11B 107.8
C11 C12 H12A 109.5
C11 C12 H12B 109.5
H12A C12 H12B 109.5
C11 C12 H12C 109.5
H12A C12 H12C 109.5
H12B C12 H12C 109.5
C14 C13 C7 61.7(3)
C14 C13 H13A 117.6
C7 C13 H13A 117.6
C14 C13 H13B 117.6
C7 C13 H13B 117.6
H13A C13 H13B 114.7
C13 C14 C7 59.3(3)
C13 C14 B1 119.1(4)
C7 C14 B1 120.3(4)
C13 C14 H14 115.5
C7 C14 H14 115.5
B1 C14 H14 115.5
O2 C15 C19 108.0(4)
O2 C15 C20 106.8(5)
C19 C15 C20 109.8(5)
O2 C15 C16 102.7(4)
C19 C15 C16 116.5(5)
C20 C15 C16 112.3(5)
O1 C16 C17 108.8(4)
O1 C16 C18 107.5(4)
C17 C16 C18 111.2(5)
O1 C16 C15 101.8(4)
C17 C16 C15 115.0(4)
C18 C16 C15 111.8(5)
C16 C17 H17A 109.5
C16 C17 H17B 109.5
H17A C17 H17B 109.5
C16 C17 H17C 109.5
H17A C17 H17C 109.5
H17B C17 H17C 109.5
C16 C18 H18A 109.5
C16 C18 H18B 109.5
H18A C18 H18B 109.5
C16 C18 H18C 109.5
H18A C18 H18C 109.5
H18B C18 H18C 109.5
C15 C19 H19A 109.5
C15 C19 H19B 109.5
H19A C19 H19B 109.5
C15 C19 H19C 109.5
H19A C19 H19C 109.5
H19B C19 H19C 109.5
C15 C20 H20A 109.5
C15 C20 H20B 109.5
H20A C20 H20B 109.5
C15 C20 H20C 109.5
H20A C20 H20C 109.5
H20B C20 H20C 109.5
C22 C21 C26 119.4(5)
C22 C21 H21 120.3
C26 C21 H21 120.3
C23 C22 C21 122.7(5)
C23 C22 Br2 119.5(4)
C21 C22 Br2 117.8(4)
C24 C23 C22 117.8(5)
C24 C23 H23 121.1
C22 C23 H23 121.1
C23 C24 C25 121.5(5)
C23 C24 H24 119.3
C25 C24 H24 119.3
C24 C25 C26 120.2(5)
C24 C25 H25 119.9
C26 C25 H25 119.9
C21 C26 C25 118.4(4)
C21 C26 C27 120.4(5)
C25 C26 C27 121.1(4)
C33 C27 C26 119.4(4)
C33 C27 C28 119.9(4)
C26 C27 C28 114.3(4)
C33 C27 C34 60.1(3)
C26 C27 C34 116.4(4)
C28 C27 C34 115.9(4)
O6 C28 N2 121.3(5)
O6 C28 C27 120.3(4)
N2 C28 C27 118.4(4)
N2 C29 C30 113.2(5)
N2 C29 H29A 108.9
C30 C29 H29A 108.9
N2 C29 H29B 108.9
C30 C29 H29B 108.9
H29A C29 H29B 107.8
C29 C30 H30A 109.5
C29 C30 H30B 109.5
H30A C30 H30B 109.5
C29 C30 H30C 109.5
H30A C30 H30C 109.5
H30B C30 H30C 109.5
N2 C31 C32 111.9(4)
N2 C31 H31A 109.2
C32 C31 H31A 109.2
N2 C31 H31B 109.2
C32 C31 H31B 109.2
H31A C31 H31B 107.9
C31 C32 H32A 109.5
C31 C32 H32B 109.5
H32A C32 H32B 109.5
C31 C32 H32C 109.5
H32A C32 H32C 109.5
H32B C32 H32C 109.5
C27 C33 C34 61.2(3)
C27 C33 H33A 117.6
C34 C33 H33A 117.6
C27 C33 H33B 117.6
C34 C33 H33B 117.6
H33A C33 H33B 114.8
C33 C34 C27 58.7(3)
C33 C34 B2 117.2(4)
C27 C34 B2 121.7(4)
C33 C34 H34 115.7
C27 C34 H34 115.7
B2 C34 H34 115.7
O4 C35 C36 100.8(5)
O4 C35 C39 107.1(5)
C36 C35 C39 117.3(6)
O4 C35 C40 111.7(6)
C36 C35 C40 108.6(6)
C39 C35 C40 110.9(5)
O5 C36 C38 108.3(5)
O5 C36 C35 100.9(5)
C38 C36 C35 118.6(6)
O5 C36 C37 108.7(5)
C38 C36 C37 109.2(6)
C35 C36 C37 110.4(6)
C36 C37 H37A 109.5
C36 C37 H37B 109.5
H37A C37 H37B 109.5
C36 C37 H37C 109.5
H37A C37 H37C 109.5
H37B C37 H37C 109.5
C36 C38 H38A 109.5
C36 C38 H38B 109.5
H38A C38 H38B 109.5
C36 C38 H38C 109.5
H38A C38 H38C 109.5
H38B C38 H38C 109.5
C35 C39 H39A 109.5
C35 C39 H39B 109.5
H39A C39 H39B 109.5
C35 C39 H39C 109.5
H39A C39 H39C 109.5
H39B C39 H39C 109.5
C35 C40 H40A 109.5
C35 C40 H40B 109.5
H40A C40 H40B 109.5
C35 C40 H40C 109.5
H40A C40 H40C 109.5
H40B C40 H40C 109.5

loop_
_geom_bond_atom_site_label_1
_geom_bond_atom_site_label_2
_geom_bond_distance
Br1 C2 1.915(5)
O1 B1 1.364(6)
O1 C16 1.470(6)
N1 C8 1.354(6)
N1 C9 1.461(6)
N1 C11 1.465(6)
C1 C2 1.381(7)
C1 C6 1.395(7)
C1 H1 0.9300
B1 O2 1.364(6)
B1 C14 1.561(7)
Br2 C22 1.916(5)
O2 C15 1.463(6)
N2 C28 1.353(6)
N2 C29 1.466(6)
N2 C31 1.473(6)
C2 C3 1.377(7)
B2 O4 1.342(6)
B2 O5 1.360(6)
B2 C34 1.560(7)
O3 C8 1.230(7)
C3 C4 1.398(8)
C3 H3 0.9300
O4 C35 1.479(7)
C4 C5 1.385(7)
C4 H4 0.9300
O5 C36 1.463(7)
C5 C6 1.399(7)
C5 H5 0.9300
O6 C28 1.232(6)
C6 C7 1.502(6)
C7 C13 1.506(6)
C7 C8 1.511(7)
C7 C14 1.542(6)
C9 C10 1.523(7)
C9 H9A 0.9700
C9 H9AB 0.9700
C10 H10A 0.9600
C10 H10B 0.9600
C10 H10C 0.9600
C11 C12 1.516(7)
C11 H11A 0.9700
C11 H11B 0.9700
C12 H12A 0.9600
C12 H12B 0.9600
C12 H12C 0.9600
C13 C14 1.499(6)
C13 H13A 0.9700
C13 H13B 0.9700
C14 H14 0.9800
C15 C19 1.511(8)
C15 C20 1.535(9)
C15 C16 1.548(7)
C16 C17 1.500(7)
C16 C18 1.516(7)
C17 H17A 0.9600
C17 H17B 0.9600
C17 H17C 0.9600
C18 H18A 0.9600
C18 H18B 0.9600
C18 H18C 0.9600
C19 H19A 0.9600
C19 H19B 0.9600
C19 H19C 0.9600
C20 H20A 0.9600
C20 H20B 0.9600
C20 H20C 0.9600
C21 C22 1.386(7)
C21 C26 1.399(7)
C21 H21 0.9300
C22 C23 1.379(8)
C23 C24 1.379(9)
C23 H23 0.9300
C24 C25 1.393(7)
C24 H24 0.9300
C25 C26 1.404(7)
C25 H25 0.9300
C26 C27 1.507(7)
C27 C33 1.495(7)
C27 C28 1.519(7)
C27 C34 1.534(6)
C29 C30 1.515(7)
C29 H29A 0.9700
C29 H29B 0.9700
C30 H30A 0.9600
C30 H30B 0.9600
C30 H30C 0.9600
C31 C32 1.524(7)
C31 H31A 0.9700
C31 H31B 0.9700
C32 H32A 0.9600
C32 H32B 0.9600
C32 H32C 0.9600
C33 C34 1.518(6)
C33 H33A 0.9700
C33 H33B 0.9700
C34 H34 0.9800
C35 C36 1.518(9)
C35 C39 1.522(8)
C35 C40 1.547(10)
C36 C38 1.485(8)
C36 C37 1.571(10)
C37 H37A 0.9600
C37 H37B 0.9600
C37 H37C 0.9600
C38 H38A 0.9600
C38 H38B 0.9600
C38 H38C 0.9600
C39 H39A 0.9600
C39 H39B 0.9600
C39 H39C 0.9600
C40 H40A 0.9600
C40 H40B 0.9600
C40 H40C 0.9600

loop_
_geom_torsion_atom_site_label_1
_geom_torsion_atom_site_label_2
_geom_torsion_atom_site_label_3
_geom_torsion_atom_site_label_4
_geom_torsion
C16 O1 B1 O2 12.8(6)
C16 O1 B1 C14 -173.8(4)
O1 B1 O2 C15 6.7(6)
C14 B1 O2 C15 -166.9(4)
C6 C1 C2 C3 2.0(7)
C6 C1 C2 Br1 -177.9(3)
C1 C2 C3 C4 -0.5(7)
Br1 C2 C3 C4 179.4(4)
O5 B2 O4 C35 -10.9(6)
C34 B2 O4 C35 163.2(5)
C2 C3 C4 C5 -1.3(7)
O4 B2 O5 C36 -13.1(7)
C34 B2 O5 C36 172.9(5)
C3 C4 C5 C6 1.6(7)
C2 C1 C6 C5 -1.6(6)
C2 C1 C6 C7 -178.3(4)
C4 C5 C6 C1 -0.1(7)
C4 C5 C6 C7 176.5(4)
C1 C6 C7 C13 -160.6(4)
C5 C6 C7 C13 22.8(6)
C1 C6 C7 C8 -7.6(6)
C5 C6 C7 C8 175.8(4)
C1 C6 C7 C14 131.8(4)
C5 C6 C7 C14 -44.7(6)
C9 N1 C8 O3 1.2(6)
C11 N1 C8 O3 -180.0(4)
C9 N1 C8 C7 179.4(4)
C11 N1 C8 C7 -1.8(6)
C6 C7 C8 O3 96.7(5)
C13 C7 C8 O3 -110.3(5)
C14 C7 C8 O3 -43.4(6)
C6 C7 C8 N1 -81.5(5)
C13 C7 C8 N1 71.5(5)
C14 C7 C8 N1 138.4(4)
C8 N1 C9 C10 79.0(5)
C11 N1 C9 C10 -99.9(5)
C8 N1 C11 C12 111.4(5)
C9 N1 C11 C12 -69.8(5)
C6 C7 C13 C14 -104.9(4)
C8 C7 C13 C14 103.1(4)
C7 C13 C14 B1 -110.0(5)
C6 C7 C14 C13 109.9(4)
C8 C7 C14 C13 -110.4(4)
C6 C7 C14 B1 -142.2(4)
C13 C7 C14 B1 107.9(5)
C8 C7 C14 B1 -2.5(6)
O2 B1 C14 C13 0.5(7)
O1 B1 C14 C13 -172.3(4)
O2 B1 C14 C7 -69.0(6)
O1 B1 C14 C7 118.2(5)
B1 O2 C15 C19 -145.5(5)
B1 O2 C15 C20 96.4(5)
B1 O2 C15 C16 -21.9(5)
B1 O1 C16 C17 -147.1(4)
B1 O1 C16 C18 92.4(5)
B1 O1 C16 C15 -25.2(5)
O2 C15 C16 O1 28.3(5)
C19 C15 C16 O1 146.1(4)
C20 C15 C16 O1 -86.1(5)
O2 C15 C16 C17 145.7(4)
C19 C15 C16 C17 -96.5(6)
C20 C15 C16 C17 31.4(6)
O2 C15 C16 C18 -86.2(5)
C19 C15 C16 C18 31.6(6)
C20 C15 C16 C18 159.4(5)
C26 C21 C22 C23 0.7(7)
C26 C21 C22 Br2 -179.1(3)
C21 C22 C23 C24 0.0(8)
Br2 C22 C23 C24 179.7(4)
C22 C23 C24 C25 -1.0(8)
C23 C24 C25 C26 1.4(7)
C22 C21 C26 C25 -0.3(7)
C22 C21 C26 C27 -179.1(4)
C24 C25 C26 C21 -0.7(7)
C24 C25 C26 C27 178.0(4)
C21 C26 C27 C33 -157.8(4)
C25 C26 C27 C33 23.5(6)
C21 C26 C27 C28 -6.1(6)
C25 C26 C27 C28 175.2(4)
C21 C26 C27 C34 133.2(4)
C25 C26 C27 C34 -45.5(6)
C29 N2 C28 O6 -177.2(4)
C31 N2 C28 O6 2.4(6)
C29 N2 C28 C27 2.2(7)
C31 N2 C28 C27 -178.2(4)
C33 C27 C28 O6 -116.0(5)
C26 C27 C28 O6 92.5(5)
C34 C27 C28 O6 -47.0(6)
C33 C27 C28 N2 64.6(6)
C26 C27 C28 N2 -86.9(5)
C34 C27 C28 N2 133.6(4)
C28 N2 C29 C30 109.0(5)
C31 N2 C29 C30 -70.7(6)
C28 N2 C31 C32 82.9(5)
C29 N2 C31 C32 -97.5(5)
C26 C27 C33 C34 -105.3(5)
C28 C27 C33 C34 104.5(5)
C27 C33 C34 B2 -112.3(5)
C26 C27 C34 C33 110.3(5)
C28 C27 C34 C33 -111.1(5)
C33 C27 C34 B2 104.6(5)
C26 C27 C34 B2 -145.1(4)
C28 C27 C34 B2 -6.5(6)
O4 B2 C34 C33 -154.4(5)
O5 B2 C34 C33 19.0(7)
O4 B2 C34 C27 137.3(5)
O5 B2 C34 C27 -49.2(7)
B2 O4 C35 C36 28.8(6)
B2 O4 C35 C39 152.0(5)
B2 O4 C35 C40 -86.3(6)
B2 O5 C36 C38 155.5(5)
B2 O5 C36 C35 30.2(6)
B2 O5 C36 C37 -85.9(6)
O4 C35 C36 O5 -34.9(6)
C39 C35 C36 O5 -150.7(5)
C40 C35 C36 O5 82.6(6)
O4 C35 C36 C38 -153.0(6)
C39 C35 C36 C38 91.3(7)
C40 C35 C36 C38 -35.4(8)
O4 C35 C36 C37 79.9(6)
C39 C35 C36 C37 -35.8(7)
C40 C35 C36 C37 -162.5(5)
